data_7133706
loop_
_publ_author_name
'Huang, Wenhao'
'Chen, Zhonghang'
'Cheng, Peng'
'Shi, Wei'

_publ_section_title
;
 Strong size sieving effect in a rigid oxalate-based metal-organic
 framework for selective lithium extraction.
;
_journal_issue 83
_journal_name_full 'Chemical communications (Cambridge, England)'
_journal_page_first 11972
_journal_page_last 11975
_journal_paper_doi 10.1039/d4cc04101a
_journal_volume 60
_journal_year 2024
_chemical_formula_moiety '0.25(C8 H8 Eu4 O24)'
_chemical_formula_sum 'C2 H2 Eu O6'
_chemical_formula_weight 274.00
_space_group_crystal_system orthorhombic
_space_group_IT_number 65
_space_group_name_Hall '-C 2 2'
_space_group_name_H-M_alt 'C m m m'
_atom_sites_solution_hydrogens difmap
_audit_creation_date 2024-08-11
_audit_creation_method
;
Olex2 1.3-ac4
(compiled 2019.04.23 svn.r3594 for Rigaku Oxford Diffraction, GUI svn.r5739)
;
_audit_update_record
;
2024-08-11 deposited with the CCDC.	2024-09-09 downloaded from the CCDC.
;
_cell_angle_alpha 90
_cell_angle_beta 90
_cell_angle_gamma 90
_cell_formula_units_Z 4
_cell_length_a 7.9438(8)
_cell_length_b 15.1693(16)
_cell_length_c 4.8115(4)
_cell_measurement_reflns_used 513
_cell_measurement_temperature 293(2)
_cell_measurement_theta_max 30.0420
_cell_measurement_theta_min 2.8840
_cell_volume 579.79(10)
_computing_cell_refinement 'CrysAlisPro 1.171.40.60a (Rigaku OD, 2019)'
_computing_data_collection 'CrysAlisPro 1.171.40.60a (Rigaku OD, 2019)'
_computing_data_reduction 'CrysAlisPro 1.171.40.60a (Rigaku OD, 2019)'
_computing_molecular_graphics 'Olex2 (Dolomanov et al., 2009)'
_computing_publication_material 'Olex2 (Dolomanov et al., 2009)'
_computing_structure_refinement 'ShelXL (Sheldrick, 2015)'
_diffrn_ambient_temperature 293(2)
_diffrn_detector 'Hybrid Pixel Array Detector'
_diffrn_detector_area_resol_mean 10.0000
_diffrn_measured_fraction_theta_full 0.997
_diffrn_measured_fraction_theta_max 0.997
_diffrn_measurement_details
;
List of Runs (angles in degrees, time in seconds):

  # Type    Start    End  Width  t~exp~   \w     \q     \k     \f   Frames
#--------------------------------------------------------------------------
  1  \w      8.00  50.00   0.50    9.00    --   20.00  54.00 120.00   84
  2  \w    -71.00 -19.00   0.50    9.00    --   20.00  54.00-120.00  104
  3  \w    -74.00 -48.00   0.50    9.00    --   20.00  54.00  30.00   52
  4  \w    -20.00 107.00   0.50    9.00    --   20.00  54.00  30.00  254
  5  \w    -26.00  -1.00   0.50    9.00    --   20.00  54.00 120.00   50
;
_diffrn_measurement_device 'two-circle diffractometer'
_diffrn_measurement_device_type 'XtaLAB Mini II'
_diffrn_measurement_method '\w scans'
_diffrn_orient_matrix_type 'CrysAlisPro convention (1999,Acta A55,543-557)'
_diffrn_orient_matrix_UB_11 -0.0545175000
_diffrn_orient_matrix_UB_12 -0.0109813000
_diffrn_orient_matrix_UB_13 -0.1116010000
_diffrn_orient_matrix_UB_21 -0.0697528000
_diffrn_orient_matrix_UB_22 0.0004793000
_diffrn_orient_matrix_UB_23 0.0921256000
_diffrn_orient_matrix_UB_31 -0.0123993000
_diffrn_orient_matrix_UB_32 0.0453823000
_diffrn_orient_matrix_UB_33 -0.0282743000
_diffrn_radiation_monochromator graphite
_diffrn_radiation_probe x-ray
_diffrn_radiation_type 'Mo K\a'
_diffrn_radiation_wavelength 0.71073
_diffrn_reflns_av_R_equivalents 0.0284
_diffrn_reflns_av_unetI/netI 0.0393
_diffrn_reflns_Laue_measured_fraction_full 0.997
_diffrn_reflns_Laue_measured_fraction_max 0.997
_diffrn_reflns_limit_h_max 9
_diffrn_reflns_limit_h_min -6
_diffrn_reflns_limit_k_max 17
_diffrn_reflns_limit_k_min -18
_diffrn_reflns_limit_l_max 5
_diffrn_reflns_limit_l_min -6
_diffrn_reflns_number 1116
_diffrn_reflns_point_group_measured_fraction_full 0.997
_diffrn_reflns_point_group_measured_fraction_max 0.997
_diffrn_reflns_theta_full 25.242
_diffrn_reflns_theta_max 26.498
_diffrn_reflns_theta_min 2.685
_diffrn_source 'fine-focus sealed X-ray tube'
_diffrn_source_type 'Rigaku (Mo) X-ray Source'
_exptl_absorpt_coefficient_mu 10.776
_exptl_absorpt_correction_T_max 1.00000
_exptl_absorpt_correction_T_min 0.55054
_exptl_absorpt_correction_type multi-scan
_exptl_absorpt_process_details
;
CrysAlisPro 1.171.40.60a (Rigaku Oxford Diffraction, 2019)
Empirical absorption correction using spherical harmonics,
 implemented in SCALE3 ABSPACK scaling algorithm.
;
_exptl_crystal_density_diffrn 3.139
_exptl_crystal_description block
_exptl_crystal_F_000 500
_exptl_crystal_size_max 0.1
_exptl_crystal_size_mid 0.05
_exptl_crystal_size_min 0.03
_refine_diff_density_max 1.690
_refine_diff_density_min -1.521
_refine_diff_density_rms 0.238
_refine_ls_extinction_method none
_refine_ls_goodness_of_fit_ref 1.098
_refine_ls_hydrogen_treatment constr
_refine_ls_matrix_type full
_refine_ls_number_parameters 37
_refine_ls_number_reflns 375
_refine_ls_number_restraints 13
_refine_ls_restrained_S_all 1.130
_refine_ls_R_factor_all 0.0307
_refine_ls_R_factor_gt 0.0279
_refine_ls_shift/su_max 0.000
_refine_ls_shift/su_mean 0.000
_refine_ls_structure_factor_coef Fsqd
_refine_ls_weighting_details 'w=1/[\s^2^(Fo^2^)+(0.0367P)^2^] where P=(Fo^2^+2Fc^2^)/3'
_refine_ls_weighting_scheme calc
_refine_ls_wR_factor_gt 0.0647
_refine_ls_wR_factor_ref 0.0655
_reflns_Friedel_coverage 0.000
_reflns_number_gt 347
_reflns_number_total 375
_reflns_threshold_expression 'I > 2\s(I)'
_cod_data_source_file d4cc04101a2.cif
_cod_data_source_block eu-c2o4
_cod_depositor_comments 'Adding full bibliography for 7133705--7133706.cif.'
_cod_database_code 7133706
_shelxl_version_number 2014-1
_shelx_space_group_comment
;
The symmetry employed for this shelxl refinement is uniquely defined
by the following loop, which should always be used as a source of
symmetry information in preference to the above space-group names.
They are only intended as comments.
;
_shelx_estimated_absorpt_t_max 0.738
_shelx_estimated_absorpt_t_min 0.412
_diffrn_oxdiff_digest_frames
;
01a8457a3e107430b9b63da250b099b343000259136
;
_reflns_odcompleteness_completeness 99.73
_reflns_odcompleteness_iscentric 1
_reflns_odcompleteness_theta 26.32
_olex2_refinement_description
;
1. Fixed Uiso
 At 1.5 times of:
  All O(H) groups
2. Restrained distances
 H3_$16-H3
 1.35 with sigma of 0.01
3. Uiso/Uaniso restraints and constraints
O3: within 2A with sigma of 0.01 and sigma for terminal atoms of 0.02
Uanis(C007) \\sim Ueq: with sigma of 0.01 and sigma for terminal atoms of 0.02
Uanis(O3) \\sim Ueq: with sigma of 0.008 and sigma for terminal atoms of 0.016
4. Others
 Fixed Sof: C007(0.25) O2(0.25) H3(0.5)
5.a Rotating group:
 O3(H3)
;
_olex2_submission_special_instructions 'No special instructions were received'
_oxdiff_exptl_absorpt_empirical_details
;
Empirical correction (ABSPACK) includes:
- Absorption correction using spherical harmonics
- Frame scaling
;
_oxdiff_exptl_absorpt_empirical_full_max 1.488
_oxdiff_exptl_absorpt_empirical_full_min 0.782

loop_
_space_group_symop_operation_xyz
'x, y, z'
'-x, -y, z'
'-x, y, -z'
'x, -y, -z'
'x+1/2, y+1/2, z'
'-x+1/2, -y+1/2, z'
'-x+1/2, y+1/2, -z'
'x+1/2, -y+1/2, -z'
'-x, -y, -z'
'x, y, -z'
'x, -y, z'
'-x, y, z'
'-x+1/2, -y+1/2, -z'
'x+1/2, y+1/2, -z'
'x+1/2, -y+1/2, z'
'-x+1/2, y+1/2, z'

loop_
_atom_site_label
_atom_site_type_symbol
_atom_site_fract_x
_atom_site_fract_y
_atom_site_fract_z
_atom_site_U_iso_or_equiv
_atom_site_adp_type
_atom_site_occupancy
_atom_site_site_symmetry_order
_atom_site_calc_flag
_atom_site_refinement_flags_posn
_atom_site_refinement_flags_adp
_atom_site_refinement_flags_occupancy
_atom_site_disorder_assembly
_atom_site_disorder_group
Eu01 Eu 0.5000 0.29272(4) 1.0000 0.0136(2) Uani 1 4 d S T P . .
O003 O 0.6674(8) 0.4260(4) 1.0000 0.0346(17) Uani 1 2 d S T P . .
C004 C 0.5969(15) 0.5000 1.0000 0.023(3) Uani 1 4 d S T P . .
C007 C 0.302(2) 0.2751(10) 0.5000 0.018(3) Uani 0.5 2 d S TU P . .
O1 O 0.2500 0.2500 0.7334(12) 0.0278(14) Uani 1 2 d S T P . .
O2 O 0.4438(14) 0.3182(7) 0.5000 0.021(3) Uani 0.5 2 d S T P . .
O3 O 0.5000 0.1327(5) 1.0000 0.055(3) Uani 1 4 d S TU P . .
H3 H 0.5850 0.0992 1.1280 0.082 Uiso 0.5 1 d DGR . . . .

loop_
_atom_site_aniso_label
_atom_site_aniso_U_11
_atom_site_aniso_U_22
_atom_site_aniso_U_33
_atom_site_aniso_U_23
_atom_site_aniso_U_13
_atom_site_aniso_U_12
Eu01 0.0100(3) 0.0209(3) 0.0101(3) 0.000 0.000 0.000
O003 0.024(4) 0.022(3) 0.058(5) 0.000 0.000 0.001(3)
C004 0.017(6) 0.021(6) 0.033(7) 0.000 0.000 0.000
C007 0.007(6) 0.023(7) 0.026(7) 0.000 0.000 0.002(5)
O1 0.020(3) 0.050(4) 0.013(3) 0.000 0.000 -0.019(3)
O2 0.023(7) 0.025(6) 0.015(6) 0.000 0.000 -0.008(4)
O3 0.024(5) 0.009(4) 0.132(10) 0.000 0.000 0.000

loop_
_atom_type_symbol
_atom_type_description
_atom_type_scat_dispersion_real
_atom_type_scat_dispersion_imag
_atom_type_scat_source
C C 0.0033 0.0016 'International Tables Vol C Tables 4.2.6.8 and 6.1.1.4'
H H 0.0000 0.0000 'International Tables Vol C Tables 4.2.6.8 and 6.1.1.4'
Eu Eu -0.1578 3.6682 'International Tables Vol C Tables 4.2.6.8 and 6.1.1.4'
O O 0.0106 0.0060 'International Tables Vol C Tables 4.2.6.8 and 6.1.1.4'

loop_
_geom_angle_atom_site_label_1
_geom_angle_atom_site_label_2
_geom_angle_atom_site_label_3
_geom_angle
_geom_angle_site_symmetry_1
_geom_angle_site_symmetry_3
_geom_angle_publ_flag
O003 Eu01 O003 66.7(3) 3_657 . ?
O003 Eu01 O1 77.04(12) . 3_657 ?
O003 Eu01 O1 131.76(12) . 13_557 ?
O003 Eu01 O1 77.04(12) 3_657 . ?
O003 Eu01 O1 77.04(12) 3_657 13_557 ?
O003 Eu01 O1 131.76(12) . . ?
O003 Eu01 O1 131.76(12) 3_657 15 ?
O003 Eu01 O1 131.76(12) 3_657 3_657 ?
O003 Eu01 O1 77.04(12) . 15 ?
O003 Eu01 O2 76.7(3) 3_657 . ?
O003 Eu01 O2 88.2(2) 3_657 3_657 ?
O003 Eu01 O2 88.2(2) 3_657 3_656 ?
O003 Eu01 O2 88.2(2) . . ?
O003 Eu01 O2 76.7(3) . 3_657 ?
O003 Eu01 O2 76.7(3) 3_657 1_556 ?
O003 Eu01 O2 76.7(3) . 3_656 ?
O003 Eu01 O2 88.2(2) . 1_556 ?
O003 Eu01 O2 88.2(2) 3_657 12_655 ?
O003 Eu01 O2 76.7(3) . 12_655 ?
O003 Eu01 O3 146.67(14) . . ?
O003 Eu01 O3 146.67(14) 3_657 . ?
O1 Eu01 O1 149.34(5) 13_557 15 ?
O1 Eu01 O1 63.1(2) 3_657 15 ?
O1 Eu01 O1 149.34(5) . 3_657 ?
O1 Eu01 O1 108.22(19) 3_657 13_557 ?
O1 Eu01 O1 63.1(2) . 13_557 ?
O1 Eu01 O1 108.22(19) . 15 ?
O1 Eu01 O2 52.2(3) 13_557 1_556 ?
O1 Eu01 O2 52.2(3) . . ?
O1 Eu01 O2 52.2(3) 15 3_656 ?
O1 Eu01 O2 134.1(3) 15 1_556 ?
O1 Eu01 O2 71.3(3) . 3_656 ?
O1 Eu01 O2 134.1(3) . 3_657 ?
O1 Eu01 O2 71.3(3) 3_657 1_556 ?
O1 Eu01 O2 71.3(3) 13_557 3_657 ?
O1 Eu01 O2 134.1(3) 3_657 . ?
O1 Eu01 O2 71.3(3) . 12_655 ?
O1 Eu01 O2 134.1(3) 13_557 3_656 ?
O1 Eu01 O2 113.8(3) 3_657 12_655 ?
O1 Eu01 O2 113.8(3) . 1_556 ?
O1 Eu01 O2 134.1(3) 13_557 12_655 ?
O1 Eu01 O2 52.2(3) 15 12_655 ?
O1 Eu01 O2 52.2(3) 3_657 3_657 ?
O1 Eu01 O2 113.8(3) 13_557 . ?
O1 Eu01 O2 113.8(3) 15 3_657 ?
O1 Eu01 O2 71.3(3) 15 . ?
O1 Eu01 O2 113.8(3) 3_657 3_656 ?
O2 Eu01 O2 20.8(5) . 3_656 ?
O2 Eu01 O2 152.4(5) 12_655 3_657 ?
O2 Eu01 O2 162.1(5) . 3_657 ?
O2 Eu01 O2 162.1(5) 1_556 3_656 ?
O2 Eu01 O2 152.4(5) . 1_556 ?
O2 Eu01 O2 0.0(5) 12_655 3_656 ?
O2 Eu01 O2 20.8(5) 1_556 3_657 ?
O2 Eu01 O2 152.4(5) 3_656 3_657 ?
O2 Eu01 O2 162.1(5) 1_556 12_655 ?
O2 Eu01 O2 20.8(5) . 12_655 ?
O3 Eu01 O1 74.67(2) . 15 ?
O3 Eu01 O1 74.67(2) . 3_657 ?
O3 Eu01 O1 74.67(2) . 13_557 ?
O3 Eu01 O1 74.67(2) . . ?
O3 Eu01 O2 99.0(2) . 3_656 ?
O3 Eu01 O2 99.0(2) . 12_655 ?
O3 Eu01 O2 99.0(2) . 3_657 ?
O3 Eu01 O2 99.0(3) . 1_556 ?
O3 Eu01 O2 99.0(3) . . ?
C004 O003 Eu01 120.2(6) 4_567 . ?
C004 O003 Eu01 120.2(6) 11_565 . ?
C004 O003 Eu01 120.2(6) . . ?
C004 O003 Eu01 120.2(6) 10_557 . ?
C004 O003 C004 0.0(10) 4_567 11_565 ?
C004 O003 C004 0.0(10) 4_567 . ?
C004 O003 C004 0.0(10) 10_557 11_565 ?
C004 O003 C004 0.0(10) . 11_565 ?
C004 O003 C004 0.0(10) 10_557 4_567 ?
C004 O003 C004 0.0(10) 10_557 . ?
O003 C004 Eu01 40.3(4) 11_565 9_667 ?
O003 C004 Eu01 167.3(7) . 9_667 ?
O003 C004 O003 127.0(11) 11_565 . ?
O003 C004 C004 116.5(5) 11_565 9_667 ?
O003 C004 C004 116.5(5) 11_565 12_655 ?
O003 C004 C004 116.5(6) . 3_657 ?
O003 C004 C004 116.5(6) . 9_667 ?
O003 C004 C004 116.5(5) 11_565 2_665 ?
O003 C004 C004 116.5(6) . 2_665 ?
O003 C004 C004 116.5(6) . 12_655 ?
O003 C004 C004 116.5(5) 11_565 3_657 ?
C004 C004 Eu01 76.2(2) 9_667 9_667 ?
C004 C004 Eu01 76.2(2) 3_657 9_667 ?
C004 C004 Eu01 76.2(2) 12_655 9_667 ?
C004 C004 Eu01 0(10) 10_557 9_667 ?
C004 C004 Eu01 76.2(2) 2_665 9_667 ?
C004 C004 Eu01 0(10) 4_567 9_667 ?
C004 C004 Eu01 0(10) 11_565 9_667 ?
C004 C004 O003 0(10) 4_567 . ?
C004 C004 O003 0(10) 11_565 11_565 ?
C004 C004 O003 0(10) 11_565 . ?
C004 C004 O003 0(10) 10_557 11_565 ?
C004 C004 O003 0(10) 4_567 11_565 ?
C004 C004 O003 0(10) 10_557 . ?
C004 C004 C004 0(10) 10_557 12_655 ?
C004 C004 C004 0(10) 4_567 11_565 ?
C004 C004 C004 0(10) 11_565 2_665 ?
C004 C004 C004 0(10) 4_567 12_655 ?
C004 C004 C004 0.000(1) 2_665 9_667 ?
C004 C004 C004 0.000(1) 12_655 2_665 ?
C004 C004 C004 0(10) 11_565 3_657 ?
C004 C004 C004 0.000(1) 3_657 2_665 ?
C004 C004 C004 0(10) 10_557 2_665 ?
C004 C004 C004 0(10) 10_557 9_667 ?
C004 C004 C004 0(10) 10_557 4_567 ?
C004 C004 C004 0(10) 4_567 9_667 ?
C004 C004 C004 0(10) 4_567 3_657 ?
C004 C004 C004 0(10) 11_565 9_667 ?
C004 C004 C004 0(10) 10_557 11_565 ?
C004 C004 C004 0(10) 11_565 12_655 ?
C004 C004 C004 0.000(1) 12_655 3_657 ?
C004 C004 C004 0.000(1) 12_655 9_667 ?
C004 C004 C004 0(10) 4_567 2_665 ?
C004 C004 C004 0.000(1) 3_657 9_667 ?
C004 C004 C004 0(10) 10_557 3_657 ?
C007 C007 Eu01 0(8) 10_556 1_554 ?
C007 C007 O1 0(10) 10_556 . ?
C007 C007 O1 0(10) 10_556 13_556 ?
C007 C007 O2 0(10) 10_556 . ?
O1 C007 Eu01 57.4(4) 13_556 1_554 ?
O1 C007 Eu01 162.2(10) . 1_554 ?
O1 C007 O1 126.9(13) 13_556 . ?
O1 C007 O2 115.9(7) . . ?
O1 C007 O2 115.9(7) 13_556 . ?
O2 C007 Eu01 58.8(3) . 1_554 ?
Eu01 O1 Eu01 0.00(2) 6 15_455 ?
Eu01 O1 Eu01 116.9(2) . 6 ?
Eu01 O1 Eu01 0.00(2) 8_457 6 ?
Eu01 O1 Eu01 0.00(2) 8_457 15_455 ?
Eu01 O1 Eu01 116.9(2) . 15_455 ?
Eu01 O1 Eu01 116.9(2) . 8_457 ?
C007 O1 Eu01 144.5(7) 13_556 . ?
C007 O1 Eu01 97.0(7) . . ?
C007 O1 Eu01 144.5(7) . 15_455 ?
C007 O1 Eu01 144.5(7) . 8_457 ?
C007 O1 Eu01 97.0(7) 6 15_455 ?
C007 O1 Eu01 144.5(7) 6 . ?
C007 O1 Eu01 97.0(7) 6 8_457 ?
C007 O1 Eu01 97.0(7) 13_556 6 ?
C007 O1 Eu01 97.0(7) 13_556 15_455 ?
C007 O1 Eu01 97.0(7) 6 6 ?
C007 O1 Eu01 144.5(7) 10_556 15_455 ?
C007 O1 Eu01 144.5(7) 10_556 6 ?
C007 O1 Eu01 97.0(7) 13_556 8_457 ?
C007 O1 Eu01 144.5(7) . 6 ?
C007 O1 Eu01 97.0(7) 10_556 . ?
C007 O1 Eu01 144.5(7) 10_556 8_457 ?
C007 O1 C007 53.1(13) 13_556 . ?
C007 O1 C007 53.1(13) 6 10_556 ?
C007 O1 C007 0.0(19) 13_556 6 ?
C007 O1 C007 53.1(13) 6 . ?
C007 O1 C007 0.0(13) 10_556 . ?
C007 O1 C007 53.1(13) 13_556 10_556 ?
Eu01 O2 Eu01 152.4(5) . 1_554 ?
C007 O2 Eu01 94.5(3) . 1_554 ?
C007 O2 Eu01 94.5(3) 10_556 . ?
C007 O2 Eu01 94.5(3) 10_556 1_554 ?
C007 O2 Eu01 94.5(3) . . ?
C007 O2 C007 0.0(14) 10_556 . ?

loop_
_geom_bond_atom_site_label_1
_geom_bond_atom_site_label_2
_geom_bond_distance
_geom_bond_site_symmetry_2
_geom_bond_publ_flag
Eu01 O003 2.420(6) 3_657 ?
Eu01 O003 2.420(6) . ?
Eu01 O1 2.451(3) 15 ?
Eu01 O1 2.451(3) 3_657 ?
Eu01 O1 2.451(3) . ?
Eu01 O1 2.451(3) 13_557 ?
Eu01 O2 2.477(3) . ?
Eu01 O2 2.477(3) 12_655 ?
Eu01 O2 2.477(3) 3_656 ?
Eu01 O2 2.477(3) 1_556 ?
Eu01 O2 2.477(3) 3_657 ?
Eu01 O3 2.427(8) . ?
O003 C004 1.254(8) 11_565 ?
O003 C004 1.254(8) 10_557 ?
O003 C004 1.254(8) 4_567 ?
O003 C004 1.254(8) . ?
C004 Eu01 3.237(3) 9_667 ?
C004 O003 1.254(8) 11_565 ?
C004 C004 1.54(2) 2_665 ?
C004 C004 1.54(2) 3_657 ?
C004 C004 1.54(2) 9_667 ?
C004 C004 0.00000(6) 10_557 ?
C004 C004 1.54(2) 12_655 ?
C004 C004 0.00000(6) 4_567 ?
C004 C004 0.00000(6) 11_565 ?
C007 Eu01 2.887(9) 1_554 ?
C007 C007 0.00000(4) 10_556 ?
C007 O1 1.255(8) 13_556 ?
C007 O1 1.255(8) . ?
C007 O2 1.30(2) . ?
O1 Eu01 2.451(3) 15_455 ?
O1 Eu01 2.451(3) 6 ?
O1 Eu01 2.451(3) 8_457 ?
O1 C007 1.255(8) 10_556 ?
O1 C007 1.255(8) 13_556 ?
O1 C007 1.255(8) 6 ?
O2 Eu01 2.477(3) 1_554 ?
O2 C007 1.30(2) 10_556 ?
